data_1559498
loop_
_publ_author_name
'Sui, Ying'
'Shi, Yibo'
'Deng, Yunfeng'
'Li, Riqing'
'Bai, Junhua'
'Wang, Zhongli'
'Dang, Yanfeng'
'Han, Yang'
'Kirby, Nigel'
'Ye, Long'
'Geng, Yanhou'

_publ_section_title
;
 Direct Arylation Polycondensation of Chlorinated Thiophene Derivatives to
 High-Mobility Conjugated Polymers
;
_journal_issue 22
_journal_name_full Macromolecules
_journal_page_first 10147
_journal_page_last 10154
_journal_paper_doi 10.1021/acs.macromol.0c02206
_journal_volume 53
_journal_year 2020
_chemical_formula_moiety 'C8 H2 Cl4 S2'
_chemical_formula_sum 'C8 H2 Cl4 S2'
_chemical_formula_weight 304.02
_space_group_crystal_system monoclinic
_space_group_IT_number 14
_space_group_name_Hall '-P 2ybc'
_space_group_name_H-M_alt 'P 1 21/c 1'
_atom_sites_solution_hydrogens geom
_atom_sites_solution_primary dual
_audit_creation_date 2019-09-12
_audit_creation_method
;
Olex2 1.2
(compiled 2018.05.29 svn.r3508 for OlexSys, GUI svn.r5506)
;
_cell_angle_alpha 90
_cell_angle_beta 106.0800(10)
_cell_angle_gamma 90
_cell_formula_units_Z 2
_cell_length_a 10.4092(3)
_cell_length_b 3.84590(10)
_cell_length_c 13.3320(4)
_cell_measurement_reflns_used 4318
_cell_measurement_temperature 170(2)
_cell_measurement_theta_max 54.96
_cell_measurement_theta_min 3.00
_cell_volume 512.84(3)
_computing_cell_refinement 'SAINT v8.37A (Bruker, 2015)'
_computing_data_reduction 'SAINT v8.37A (Bruker, 2015)'
_computing_molecular_graphics 'Olex2 (Dolomanov et al., 2009)'
_computing_publication_material 'Olex2 (Dolomanov et al., 2009)'
_computing_structure_refinement 'ShelXL (Sheldrick, 2015)'
_computing_structure_solution 'ShelXT (Sheldrick, 2015)'
_diffrn_ambient_temperature 169.97
_diffrn_measured_fraction_theta_full 0.968
_diffrn_measured_fraction_theta_max 0.969
_diffrn_measurement_device_type 'Bruker APEX-II CCD'
_diffrn_measurement_method '\f and \w scans'
_diffrn_radiation_type GaK\a
_diffrn_radiation_wavelength 1.34139
_diffrn_reflns_av_R_equivalents 0.0377
_diffrn_reflns_av_unetI/netI 0.0350
_diffrn_reflns_Laue_measured_fraction_full 0.968
_diffrn_reflns_Laue_measured_fraction_max 0.969
_diffrn_reflns_limit_h_max 12
_diffrn_reflns_limit_h_min -12
_diffrn_reflns_limit_k_max 4
_diffrn_reflns_limit_k_min -2
_diffrn_reflns_limit_l_max 16
_diffrn_reflns_limit_l_min -16
_diffrn_reflns_number 4347
_diffrn_reflns_point_group_measured_fraction_full 0.968
_diffrn_reflns_point_group_measured_fraction_max 0.969
_diffrn_reflns_theta_full 53.594
_diffrn_reflns_theta_max 54.940
_diffrn_reflns_theta_min 3.845
_diffrn_standards_number 0
_exptl_absorpt_coefficient_mu 9.083
_exptl_absorpt_correction_T_max 0.7508
_exptl_absorpt_correction_T_min 0.3680
_exptl_absorpt_correction_type multi-scan
_exptl_absorpt_process_details
'SADABS-2016/2 (Bruker,2016/2) was used for absorption correction. wR2(int) was 0.1309 before and 0.0564 after correction. The Ratio of minimum to maximum transmission is 0.4896. The \l/2 correction factor is Not present.'
_exptl_crystal_colour colourless
_exptl_crystal_colour_primary colourless
_exptl_crystal_density_diffrn 1.969
_exptl_crystal_description block
_exptl_crystal_F_000 300
_exptl_crystal_size_max 0.1
_exptl_crystal_size_mid 0.05
_exptl_crystal_size_min 0.03
_refine_diff_density_max 0.440
_refine_diff_density_min -0.401
_refine_diff_density_rms 0.076
_refine_ls_extinction_method none
_refine_ls_goodness_of_fit_ref 1.108
_refine_ls_hydrogen_treatment constr
_refine_ls_matrix_type full
_refine_ls_number_parameters 64
_refine_ls_number_reflns 949
_refine_ls_number_restraints 0
_refine_ls_restrained_S_all 1.108
_refine_ls_R_factor_all 0.0277
_refine_ls_R_factor_gt 0.0275
_refine_ls_shift/su_max 0.001
_refine_ls_shift/su_mean 0.000
_refine_ls_structure_factor_coef Fsqd
_refine_ls_weighting_details 'w=1/[\s^2^(Fo^2^)+(0.0445P)^2^+0.1988P] where P=(Fo^2^+2Fc^2^)/3'
_refine_ls_weighting_scheme calc
_refine_ls_wR_factor_gt 0.0749
_refine_ls_wR_factor_ref 0.0752
_reflns_Friedel_coverage 0.000
_reflns_number_gt 941
_reflns_number_total 949
_reflns_threshold_expression 'I > 2\s(I)'
_cod_data_source_file ma0c02206_si_002.cif
_cod_data_source_block 190912dyf_2_0m
_cod_depositor_comments 'Adding full bibliography for 1559498--1559499.cif.'
_cod_database_code 1559498
_shelx_shelxl_version_number 2016/6
_shelx_space_group_comment
;
The symmetry employed for this shelxl refinement is uniquely defined
by the following loop, which should always be used as a source of
symmetry information in preference to the above space-group names.
They are only intended as comments.
;
_shelx_estimated_absorpt_t_max 0.772
_shelx_estimated_absorpt_t_min 0.464
_olex2_refinement_description
;
1. Fixed Uiso
 At 1.2 times of:
  All C(H) groups
2.a Aromatic/amide H refined with riding coordinates:
 C1(H1)
;
_olex2_submission_special_instructions 'No special instructions were received'

loop_
_space_group_symop_operation_xyz
'x, y, z'
'-x, y+1/2, -z+1/2'
'-x, -y, -z'
'x, -y-1/2, z-1/2'

loop_
_atom_site_label
_atom_site_type_symbol
_atom_site_fract_x
_atom_site_fract_y
_atom_site_fract_z
_atom_site_U_iso_or_equiv
_atom_site_adp_type
_atom_site_occupancy
_atom_site_site_symmetry_order
_atom_site_calc_flag
_atom_site_refinement_flags_posn
_atom_site_refinement_flags_adp
_atom_site_refinement_flags_occupancy
_atom_site_disorder_assembly
_atom_site_disorder_group
Cl1 Cl 0.45834(4) 0.63282(14) 0.62704(4) 0.03435(19) Uani 1 1 d . . . . .
Cl2 Cl 0.20559(4) 0.33351(12) 0.69647(3) 0.02671(18) Uani 1 1 d . . . . .
S1 S 0.09759(4) 0.73053(12) 0.38799(3) 0.02341(18) Uani 1 1 d . . . . .
C1 C 0.26558(18) 0.7596(5) 0.44524(15) 0.0268(4) Uani 1 1 d . . . . .
H1 H 0.327904 0.850999 0.411860 0.032 Uiso 1 1 calc R . . . .
C2 C 0.29893(17) 0.6358(5) 0.54435(13) 0.0243(4) Uani 1 1 d . . . . .
C3 C 0.18664(16) 0.5128(5) 0.57474(12) 0.0217(4) Uani 1 1 d . . . . .
C4 C 0.06726(16) 0.5467(4) 0.49868(11) 0.0201(3) Uani 1 1 d . . . . .

loop_
_atom_site_aniso_label
_atom_site_aniso_U_11
_atom_site_aniso_U_22
_atom_site_aniso_U_33
_atom_site_aniso_U_23
_atom_site_aniso_U_13
_atom_site_aniso_U_12
Cl1 0.0233(3) 0.0458(3) 0.0333(3) 0.0009(2) 0.00684(19) -0.00263(18)
Cl2 0.0300(3) 0.0336(3) 0.0177(3) 0.00230(15) 0.00864(18) 0.00073(17)
S1 0.0268(3) 0.0268(3) 0.0198(3) 0.00321(15) 0.01188(19) -0.00079(16)
C1 0.0268(9) 0.0279(9) 0.0305(9) 0.0016(7) 0.0158(8) -0.0016(7)
C2 0.0244(8) 0.0257(9) 0.0249(8) -0.0025(7) 0.0101(7) -0.0006(7)
C3 0.0280(8) 0.0205(8) 0.0194(7) -0.0017(6) 0.0115(6) 0.0010(7)
C4 0.0273(8) 0.0180(8) 0.0188(7) -0.0024(6) 0.0130(6) -0.0005(6)

loop_
_atom_type_symbol
_atom_type_description
_atom_type_scat_dispersion_real
_atom_type_scat_dispersion_imag
_atom_type_scat_source
C C 0.0148 0.0070 'International Tables Vol C Tables 4.2.6.8 and 6.1.1.4'
H H 0.0000 0.0000 'International Tables Vol C Tables 4.2.6.8 and 6.1.1.4'
Cl Cl 0.3294 0.5404 'International Tables Vol C Tables 4.2.6.8 and 6.1.1.4'
S S 0.2924 0.4247 'International Tables Vol C Tables 4.2.6.8 and 6.1.1.4'

loop_
_geom_angle_atom_site_label_1
_geom_angle_atom_site_label_2
_geom_angle_atom_site_label_3
_geom_angle
_geom_angle_site_symmetry_1
_geom_angle_site_symmetry_3
_geom_angle_publ_flag
C1 S1 C4 92.94(8) . . ?
S1 C1 H1 124.2 . . ?
C2 C1 S1 111.52(14) . . ?
C2 C1 H1 124.2 . . ?
C1 C2 Cl1 124.63(14) . . ?
C1 C2 C3 112.72(16) . . ?
C3 C2 Cl1 122.64(13) . . ?
C2 C3 Cl2 120.89(13) . . ?
C4 C3 Cl2 125.21(13) . . ?
C4 C3 C2 113.90(15) . . ?
C3 C4 S1 108.92(12) . . ?
C3 C4 C4 129.62(18) . 3_566 ?
C4 C4 S1 121.45(15) 3_566 . ?

loop_
_geom_bond_atom_site_label_1
_geom_bond_atom_site_label_2
_geom_bond_distance
_geom_bond_site_symmetry_2
_geom_bond_publ_flag
Cl1 C2 1.7192(18) . ?
Cl2 C3 1.7236(16) . ?
S1 C1 1.7069(19) . ?
S1 C4 1.7423(15) . ?
C1 H1 0.9500 . ?
C1 C2 1.356(3) . ?
C2 C3 1.420(2) . ?
C3 C4 1.375(2) . ?
C4 C4 1.455(3) 3_566 ?
